data_7701557
loop_
_publ_author_name
'Sch\"uler, Philipp'
'G\"orls, Helmar'
'Westerhausen, Matthias'
'Krieck, Sven'

_publ_section_title
;
 Bis(trimethylsilyl)amide complexes of s-block metals with bidentate ether
 and amine ligands.
;
_journal_issue 24
_journal_name_full 'Dalton transactions (Cambridge, England : 2003)'
_journal_page_first 8966
_journal_page_last 8975
_journal_paper_doi 10.1039/c9dt01426h
_journal_volume 48
_journal_year 2019
_chemical_formula_moiety 'C17 H49 N3 O Si4 Sr'
_chemical_formula_sum 'C17 H49 N3 O Si4 Sr'
_chemical_formula_weight 511.57
_space_group_IT_number 15
_space_group_name_Hall '-C 2yc'
_space_group_name_H-M_alt 'C 1 2/c 1'
_symmetry_cell_setting monoclinic
_symmetry_space_group_name_Hall '-C 2yc'
_symmetry_space_group_name_H-M 'C 1 2/c 1'
_atom_sites_solution_hydrogens geom
_atom_sites_solution_primary direct
_atom_sites_solution_secondary difmap
_audit_creation_method SHELXL-97
_audit_update_record
;
2019-05-07 deposited with the CCDC.	2019-05-10 downloaded from the CCDC.
;
_cell_angle_alpha 90
_cell_angle_beta 100.138(1)
_cell_angle_gamma 90
_cell_formula_units_Z 4
_cell_length_a 8.5565(3)
_cell_length_b 17.3552(5)
_cell_length_c 20.6264(6)
_cell_measurement_reflns_used 16826
_cell_measurement_temperature 133(2)
_cell_measurement_theta_max 27.48
_cell_measurement_theta_min 2.72
_cell_volume 3015.19(16)
_computing_cell_refinement DENZO
_computing_data_collection COLLECT
_computing_data_reduction DENZO
_computing_molecular_graphics SHELXTL/PC
_computing_publication_material SHELXL-97
_computing_structure_refinement 'SHELXL-97 (Sheldrick, 2008)'
_computing_structure_solution 'SHELXS-97 (Sheldrick, 2008)'
_diffrn_ambient_temperature 133(2)
_diffrn_measured_fraction_theta_full 0.996
_diffrn_measured_fraction_theta_max 0.996
_diffrn_measurement_device_type KappaCCD
_diffrn_measurement_method 'phi- + omega-scan'
_diffrn_radiation_monochromator graphite
_diffrn_radiation_source 'fine-focus sealed tube'
_diffrn_radiation_type MoK\a
_diffrn_radiation_wavelength 0.71073
_diffrn_reflns_av_R_equivalents 0.0349
_diffrn_reflns_av_sigmaI/netI 0.0290
_diffrn_reflns_limit_h_max 11
_diffrn_reflns_limit_h_min -10
_diffrn_reflns_limit_k_max 21
_diffrn_reflns_limit_k_min -22
_diffrn_reflns_limit_l_max 26
_diffrn_reflns_limit_l_min -26
_diffrn_reflns_number 16826
_diffrn_reflns_theta_full 27.48
_diffrn_reflns_theta_max 27.48
_diffrn_reflns_theta_min 2.72
_exptl_absorpt_coefficient_mu 1.958
_exptl_absorpt_correction_T_max 0.7456
_exptl_absorpt_correction_T_min 0.6706
_exptl_absorpt_correction_type multi-scan
_exptl_absorpt_process_details 'SADABS, Bruker-AXS, 2002'
_exptl_crystal_colour colourless
_exptl_crystal_density_diffrn 1.127
_exptl_crystal_density_method 'not measured'
_exptl_crystal_description prism
_exptl_crystal_F_000 1096
_exptl_crystal_size_max 0.088
_exptl_crystal_size_mid 0.082
_exptl_crystal_size_min 0.066
_refine_diff_density_max 0.509
_refine_diff_density_min -0.440
_refine_diff_density_rms 0.065
_refine_ls_extinction_method none
_refine_ls_goodness_of_fit_ref 1.105
_refine_ls_hydrogen_treatment constr
_refine_ls_matrix_type full
_refine_ls_number_parameters 159
_refine_ls_number_reflns 3446
_refine_ls_number_restraints 33
_refine_ls_restrained_S_all 1.101
_refine_ls_R_factor_all 0.0477
_refine_ls_R_factor_gt 0.0366
_refine_ls_shift/su_max 0.012
_refine_ls_shift/su_mean 0.001
_refine_ls_structure_factor_coef Fsqd
_refine_ls_weighting_details 'calc w=1/[\s^2^(Fo^2^)+(0.0147P)^2^+7.8772P] where P=(Fo^2^+2Fc^2^)/3'
_refine_ls_weighting_scheme calc
_refine_ls_wR_factor_gt 0.0754
_refine_ls_wR_factor_ref 0.0817
_reflns_number_gt 3006
_reflns_number_total 3446
_reflns_threshold_expression >2sigma(I)
_cod_data_source_file c9dt01426h2.cif
_cod_data_source_block FO6240
_cod_original_sg_symbol_H-M 'C 2/c'
_cod_database_code 7701557

loop_
_symmetry_equiv_pos_as_xyz
'x, y, z'
'-x, y, -z+1/2'
'x+1/2, y+1/2, z'
'-x+1/2, y+1/2, -z+1/2'
'-x, -y, -z'
'x, -y, z-1/2'
'-x+1/2, -y+1/2, -z'
'x+1/2, -y+1/2, z-1/2'

loop_
_atom_site_label
_atom_site_type_symbol
_atom_site_fract_x
_atom_site_fract_y
_atom_site_fract_z
_atom_site_U_iso_or_equiv
_atom_site_adp_type
_atom_site_occupancy
_atom_site_symmetry_multiplicity
_atom_site_calc_flag
_atom_site_refinement_flags
_atom_site_disorder_assembly
_atom_site_disorder_group
Sr1 Sr 0.5000 0.560059(18) 0.2500 0.02995(10) Uani 1 2 d S . .
Si1 Si 0.43104(8) 0.67903(4) 0.37531(3) 0.02976(16) Uani 1 1 d . . .
Si2 Si 0.76320(8) 0.60996(4) 0.39918(3) 0.03031(16) Uani 1 1 d . . .
N1 N 0.5793(2) 0.62431(12) 0.35616(9) 0.0279(4) Uani 1 1 d . A .
C1 C 0.3671(4) 0.65395(19) 0.45544(13) 0.0457(7) Uani 1 1 d . A .
H1A H 0.4561 0.6618 0.4918 0.069 Uiso 1 1 calc R . .
H1B H 0.3336 0.5999 0.4545 0.069 Uiso 1 1 calc R . .
H1C H 0.2783 0.6871 0.4618 0.069 Uiso 1 1 calc R . .
C2 C 0.4707(4) 0.78575(17) 0.37782(17) 0.0514(8) Uani 1 1 d . A .
H2A H 0.5608 0.7971 0.4129 0.077 Uiso 1 1 calc R . .
H2B H 0.3764 0.8132 0.3865 0.077 Uiso 1 1 calc R . .
H2C H 0.4955 0.8025 0.3354 0.077 Uiso 1 1 calc R . .
C3 C 0.2502(3) 0.66471(16) 0.30875(13) 0.0359(6) Uani 1 1 d . A .
H3A H 0.2752 0.6805 0.2661 0.054 Uiso 1 1 calc R . .
H3B H 0.1622 0.6960 0.3188 0.054 Uiso 1 1 calc R . .
H3C H 0.2195 0.6102 0.3069 0.054 Uiso 1 1 calc R . .
C4 C 0.7697(4) 0.5652(2) 0.48251(15) 0.0622(9) Uani 1 1 d . A .
H4A H 0.7172 0.5993 0.5098 0.093 Uiso 1 1 calc R . .
H4B H 0.8805 0.5575 0.5036 0.093 Uiso 1 1 calc R . .
H4C H 0.7150 0.5154 0.4776 0.093 Uiso 1 1 calc R . .
C5 C 0.8837(3) 0.70063(18) 0.41354(17) 0.0519(8) Uani 1 1 d . A .
H5A H 0.8325 0.7365 0.4399 0.078 Uiso 1 1 calc R . .
H5B H 0.8912 0.7245 0.3711 0.078 Uiso 1 1 calc R . .
H5C H 0.9905 0.6883 0.4371 0.078 Uiso 1 1 calc R . .
C6 C 0.8777(4) 0.54286(18) 0.35265(15) 0.0484(7) Uani 1 1 d . A .
H6A H 0.8853 0.5655 0.3098 0.073 Uiso 1 1 calc R . .
H6B H 0.8227 0.4932 0.3460 0.073 Uiso 1 1 calc R . .
H6C H 0.9847 0.5351 0.3780 0.073 Uiso 1 1 calc R . .
O1 O 0.5800(11) 0.4362(5) 0.2000(6) 0.0248(10) Uani 0.25 1 d PDU A -1
N2 N 0.3863(14) 0.4324(7) 0.2932(8) 0.0248(10) Uani 0.25 1 d PDU A -1
C7 C 0.652(5) 0.4339(18) 0.1395(14) 0.0393(16) Uani 0.25 1 d PD A -1
H7A H 0.6364 0.3827 0.1193 0.059 Uiso 0.25 1 calc PR A -1
H7B H 0.7661 0.4447 0.1510 0.059 Uiso 0.25 1 calc PR A -1
H7C H 0.6016 0.4728 0.1082 0.059 Uiso 0.25 1 calc PR A -1
C8 C 0.5823(18) 0.3621(6) 0.2385(7) 0.0329(15) Uani 0.25 1 d PD A -1
H8A H 0.5102 0.3240 0.2130 0.040 Uiso 0.25 1 calc PR A -1
H8B H 0.6909 0.3403 0.2469 0.040 Uiso 0.25 1 calc PR A -1
C9 C 0.5292(14) 0.3789(7) 0.3026(8) 0.0329(15) Uani 0.25 1 d PD A -1
H9A H 0.6176 0.4031 0.3333 0.040 Uiso 0.25 1 calc PR A -1
H9B H 0.5016 0.3300 0.3226 0.040 Uiso 0.25 1 calc PR A -1
C10 C 0.2505(15) 0.3797(7) 0.2635(7) 0.0393(16) Uani 0.25 1 d PD A -1
H10A H 0.2566 0.3316 0.2887 0.059 Uiso 0.25 1 calc PR A -1
H10B H 0.2584 0.3682 0.2176 0.059 Uiso 0.25 1 calc PR A -1
H10C H 0.1491 0.4053 0.2650 0.059 Uiso 0.25 1 calc PR A -1
C11 C 0.382(3) 0.4306(16) 0.3665(8) 0.0393(16) Uani 0.25 1 d PD A -1
H11A H 0.3105 0.3896 0.3757 0.059 Uiso 0.25 1 calc PR A -1
H11B H 0.3446 0.4803 0.3801 0.059 Uiso 0.25 1 calc PR A -1
H11C H 0.4894 0.4206 0.3909 0.059 Uiso 0.25 1 calc PR A -1
O1A O 0.3780(11) 0.4441(6) 0.2882(5) 0.0248(10) Uani 0.25 1 d PDU A -2
N2A N 0.6015(13) 0.4182(7) 0.2009(6) 0.0248(10) Uani 0.25 1 d PDU A -2
C7A C 0.2989(16) 0.4330(10) 0.3462(6) 0.0393(16) Uani 0.25 1 d PD A -2
H7AA H 0.1916 0.4128 0.3316 0.059 Uiso 0.25 1 calc PR A -2
H7AB H 0.2928 0.4825 0.3685 0.059 Uiso 0.25 1 calc PR A -2
H7AC H 0.3603 0.3964 0.3768 0.059 Uiso 0.25 1 calc PR A -2
C8A C 0.3830(19) 0.3721(8) 0.2550(8) 0.0329(15) Uani 0.25 1 d P A -2
H8AA H 0.2769 0.3476 0.2479 0.040 Uiso 0.25 1 calc PR A -2
H8AB H 0.4593 0.3369 0.2819 0.040 Uiso 0.25 1 calc PR A -2
C9A C 0.4331(13) 0.3868(8) 0.1904(9) 0.0329(15) Uani 0.25 1 d PD A -2
H9AA H 0.3599 0.4244 0.1647 0.040 Uiso 0.25 1 calc PR A -2
H9AB H 0.4278 0.3383 0.1648 0.040 Uiso 0.25 1 calc PR A -2
C10A C 0.7062(18) 0.3750(8) 0.2462(7) 0.0393(16) Uani 0.25 1 d P A -2
H10D H 0.7161 0.3232 0.2286 0.059 Uiso 0.25 1 calc PR A -2
H10E H 0.6655 0.3715 0.2876 0.059 Uiso 0.25 1 calc PR A -2
H10F H 0.8105 0.4000 0.2542 0.059 Uiso 0.25 1 calc PR A -2
C11A C 0.650(6) 0.4468(13) 0.1376(14) 0.0393(16) Uani 0.25 1 d PD A -2
H11D H 0.6568 0.4030 0.1083 0.059 Uiso 0.25 1 calc PR A -2
H11E H 0.7531 0.4724 0.1479 0.059 Uiso 0.25 1 calc PR A -2
H11F H 0.5700 0.4833 0.1158 0.059 Uiso 0.25 1 calc PR A -2

loop_
_atom_site_aniso_label
_atom_site_aniso_U_11
_atom_site_aniso_U_22
_atom_site_aniso_U_33
_atom_site_aniso_U_23
_atom_site_aniso_U_13
_atom_site_aniso_U_12
Sr1 0.0476(2) 0.02167(15) 0.02166(15) 0.000 0.00921(13) 0.000
Si1 0.0303(3) 0.0307(4) 0.0276(3) -0.0052(3) 0.0035(3) -0.0027(3)
Si2 0.0307(3) 0.0329(4) 0.0255(3) 0.0022(3) 0.0000(3) -0.0006(3)
N1 0.0287(10) 0.0308(10) 0.0240(10) -0.0011(8) 0.0039(8) -0.0032(8)
C1 0.0458(16) 0.0608(19) 0.0320(14) -0.0075(13) 0.0107(12) -0.0009(14)
C2 0.0497(17) 0.0338(15) 0.067(2) -0.0085(14) -0.0007(15) 0.0000(13)
C3 0.0302(13) 0.0414(14) 0.0354(13) -0.0060(11) 0.0038(10) 0.0023(11)
C4 0.063(2) 0.082(3) 0.0387(17) 0.0247(17) 0.0009(15) 0.0059(19)
C5 0.0316(14) 0.0474(17) 0.072(2) -0.0117(16) -0.0030(14) -0.0042(13)
C6 0.0477(17) 0.0478(17) 0.0461(17) -0.0043(13) -0.0013(13) 0.0153(14)
O1 0.0249(14) 0.0241(14) 0.0251(11) -0.0005(9) 0.0030(9) 0.0010(9)
N2 0.0249(14) 0.0241(14) 0.0251(11) -0.0005(9) 0.0030(9) 0.0010(9)
C7 0.045(5) 0.033(3) 0.044(2) -0.006(3) 0.020(2) 0.004(3)
C8 0.023(5) 0.031(2) 0.046(3) 0.003(4) 0.010(3) 0.003(3)
C9 0.023(5) 0.031(2) 0.046(3) 0.003(4) 0.010(3) 0.003(3)
C10 0.045(5) 0.033(3) 0.044(2) -0.006(3) 0.020(2) 0.004(3)
C11 0.045(5) 0.033(3) 0.044(2) -0.006(3) 0.020(2) 0.004(3)
O1A 0.0249(14) 0.0241(14) 0.0251(11) -0.0005(9) 0.0030(9) 0.0010(9)
N2A 0.0249(14) 0.0241(14) 0.0251(11) -0.0005(9) 0.0030(9) 0.0010(9)
C7A 0.045(5) 0.033(3) 0.044(2) -0.006(3) 0.020(2) 0.004(3)
C8A 0.023(5) 0.031(2) 0.046(3) 0.003(4) 0.010(3) 0.003(3)
C9A 0.023(5) 0.031(2) 0.046(3) 0.003(4) 0.010(3) 0.003(3)
C10A 0.045(5) 0.033(3) 0.044(2) -0.006(3) 0.020(2) 0.004(3)
C11A 0.045(5) 0.033(3) 0.044(2) -0.006(3) 0.020(2) 0.004(3)

loop_
_atom_type_symbol
_atom_type_description
_atom_type_scat_dispersion_real
_atom_type_scat_dispersion_imag
_atom_type_scat_source
C C 0.0033 0.0016 'International Tables Vol C Tables 4.2.6.8 and 6.1.1.4'
H H 0.0000 0.0000 'International Tables Vol C Tables 4.2.6.8 and 6.1.1.4'
N N 0.0061 0.0033 'International Tables Vol C Tables 4.2.6.8 and 6.1.1.4'
O O 0.0106 0.0060 'International Tables Vol C Tables 4.2.6.8 and 6.1.1.4'
Si Si 0.0817 0.0704 'International Tables Vol C Tables 4.2.6.8 and 6.1.1.4'
Sr Sr -1.5307 3.2498 'International Tables Vol C Tables 4.2.6.8 and 6.1.1.4'

loop_
_geom_angle_atom_site_label_1
_geom_angle_atom_site_label_2
_geom_angle_atom_site_label_3
_geom_angle
_geom_angle_site_symmetry_1
_geom_angle_site_symmetry_3
N1 Sr1 N1 125.72(9) 2_655 .
N1 Sr1 O1A 98.8(3) 2_655 2_655
N1 Sr1 O1A 126.4(3) . 2_655
N1 Sr1 O1A 126.4(3) 2_655 .
N1 Sr1 O1A 98.8(3) . .
O1A Sr1 O1A 70.2(5) 2_655 .
N1 Sr1 O1 94.3(2) 2_655 .
N1 Sr1 O1 134.5(2) . .
O1A Sr1 O1 9.5(4) 2_655 .
O1A Sr1 O1 66.2(3) . .
N1 Sr1 O1 134.5(2) 2_655 2_655
N1 Sr1 O1 94.3(2) . 2_655
O1A Sr1 O1 66.2(3) 2_655 2_655
O1A Sr1 O1 9.5(4) . 2_655
O1 Sr1 O1 63.7(4) . 2_655
N1 Sr1 N2 128.7(3) 2_655 .
N1 Sr1 N2 98.1(3) . .
O1A Sr1 N2 67.9(2) 2_655 .
O1A Sr1 N2 3.4(4) . .
O1 Sr1 N2 64.3(4) . .
O1 Sr1 N2 6.3(4) 2_655 .
N1 Sr1 N2 98.1(3) 2_655 2_655
N1 Sr1 N2 128.7(3) . 2_655
O1A Sr1 N2 3.4(4) 2_655 2_655
O1A Sr1 N2 67.9(2) . 2_655
O1 Sr1 N2 6.3(4) . 2_655
O1 Sr1 N2 64.3(4) 2_655 2_655
N2 Sr1 N2 65.7(6) . 2_655
N1 Sr1 N2A 97.4(2) 2_655 .
N1 Sr1 N2A 131.1(2) . .
O1A Sr1 N2A 7.3(3) 2_655 .
O1A Sr1 N2A 65.2(4) . .
O1 Sr1 N2A 3.4(4) . .
O1 Sr1 N2A 62.2(2) 2_655 .
N2 Sr1 N2A 63.2(3) . .
N2 Sr1 N2A 3.9(4) 2_655 .
N1 Sr1 N2A 131.1(2) 2_655 2_655
N1 Sr1 N2A 97.4(2) . 2_655
O1A Sr1 N2A 65.2(4) 2_655 2_655
O1A Sr1 N2A 7.3(3) . 2_655
O1 Sr1 N2A 62.2(2) . 2_655
O1 Sr1 N2A 3.4(4) 2_655 2_655
N2 Sr1 N2A 3.9(4) . 2_655
N2 Sr1 N2A 63.2(3) 2_655 2_655
N2A Sr1 N2A 60.9(5) . 2_655
N1 Sr1 C3 60.04(6) 2_655 2_655
N1 Sr1 C3 88.96(7) . 2_655
O1A Sr1 C3 89.6(2) 2_655 2_655
O1A Sr1 C3 159.2(2) . 2_655
O1 Sr1 C3 94.6(2) . 2_655
O1 Sr1 C3 152.0(2) 2_655 2_655
N2 Sr1 C3 156.2(3) . 2_655
N2 Sr1 C3 92.2(3) 2_655 2_655
N2A Sr1 C3 95.1(2) . 2_655
N2A Sr1 C3 152.7(2) 2_655 2_655
N1 Sr1 C9A 139.6(3) 2_655 2_655
N1 Sr1 C9A 94.6(3) . 2_655
O1A Sr1 C9A 46.4(4) 2_655 2_655
O1A Sr1 C9A 35.0(3) . 2_655
O1 Sr1 C9A 47.8(4) . 2_655
O1 Sr1 C9A 26.5(3) 2_655 2_655
N2 Sr1 C9A 31.6(4) . 2_655
N2 Sr1 C9A 45.7(4) 2_655 2_655
N2A Sr1 C9A 45.1(4) . 2_655
N2A Sr1 C9A 27.78(14) 2_655 2_655
C3 Sr1 C9A 125.5(2) 2_655 2_655
N1 Si1 C1 115.00(12) . .
N1 Si1 C2 114.92(13) . .
C1 Si1 C2 106.41(15) . .
N1 Si1 C3 107.96(11) . .
C1 Si1 C3 106.22(13) . .
C2 Si1 C3 105.62(13) . .
N1 Si1 Sr1 41.42(7) . .
C1 Si1 Sr1 129.51(10) . .
C2 Si1 Sr1 123.88(11) . .
C3 Si1 Sr1 66.62(8) . .
N1 Si2 C5 113.32(12) . .
N1 Si2 C4 114.71(14) . .
C5 Si2 C4 105.99(17) . .
N1 Si2 C6 110.11(12) . .
C5 Si2 C6 106.10(15) . .
C4 Si2 C6 105.99(16) . .
N1 Si2 Sr1 36.45(7) . .
C5 Si2 Sr1 125.66(11) . .
C4 Si2 Sr1 126.77(12) . .
C6 Si2 Sr1 73.66(9) . .
Si2 N1 Si1 129.18(12) . .
Si2 N1 Sr1 119.39(10) . .
Si1 N1 Sr1 111.43(9) . .
Si1 C1 H1A 109.5 . .
Si1 C1 H1B 109.5 . .
H1A C1 H1B 109.5 . .
Si1 C1 H1C 109.5 . .
H1A C1 H1C 109.5 . .
H1B C1 H1C 109.5 . .
Si1 C2 H2A 109.5 . .
Si1 C2 H2B 109.5 . .
H2A C2 H2B 109.5 . .
Si1 C2 H2C 109.5 . .
H2A C2 H2C 109.5 . .
H2B C2 H2C 109.5 . .
Si1 C3 H3A 109.5 . .
Si1 C3 H3B 109.5 . .
H3A C3 H3B 109.5 . .
Si1 C3 H3C 109.5 . .
H3A C3 H3C 109.5 . .
H3B C3 H3C 109.5 . .
Si2 C4 H4A 109.5 . .
Si2 C4 H4B 109.5 . .
H4A C4 H4B 109.5 . .
Si2 C4 H4C 109.5 . .
H4A C4 H4C 109.5 . .
H4B C4 H4C 109.5 . .
Si2 C5 H5A 109.5 . .
Si2 C5 H5B 109.5 . .
H5A C5 H5B 109.5 . .
Si2 C5 H5C 109.5 . .
H5A C5 H5C 109.5 . .
H5B C5 H5C 109.5 . .
Si2 C6 H6A 109.5 . .
Si2 C6 H6B 109.5 . .
H6A C6 H6B 109.5 . .
Si2 C6 H6C 109.5 . .
H6A C6 H6C 109.5 . .
H6B C6 H6C 109.5 . .
C7 O1 C8 116.8(14) . .
C7 O1 Sr1 123.1(13) . .
C8 O1 Sr1 119.2(8) . .
C11 N2 C10 103.8(16) . .
C11 N2 C9 91.0(12) . .
C10 N2 C9 103.0(10) . .
C11 N2 Sr1 115.3(15) . .
C10 N2 Sr1 132.1(9) . .
C9 N2 Sr1 102.7(8) . .
C9 C8 O1 108.7(11) . .
C9 C8 H8A 110.0 . .
O1 C8 H8A 110.0 . .
C9 C8 H8B 110.0 . .
O1 C8 H8B 110.0 . .
H8A C8 H8B 108.3 . .
C8 C9 N2 111.5(12) . .
C8 C9 Sr1 85.0(7) . .
N2 C9 Sr1 50.8(6) . .
C8 C9 H9A 109.3 . .
N2 C9 H9A 109.3 . .
Sr1 C9 H9A 79.2 . .
C8 C9 H9B 109.3 . .
N2 C9 H9B 109.3 . .
Sr1 C9 H9B 159.7 . .
H9A C9 H9B 108.0 . .
C8A O1A C7A 109.1(11) . .
C8A O1A Sr1 120.8(9) . .
C7A O1A Sr1 130.0(9) . .
C10A N2A C11A 120.8(19) . .
C10A N2A C9A 112.6(11) . .
C11A N2A C9A 113(2) . .
C10A N2A Sr1 115.2(8) . .
C11A N2A Sr1 99.7(9) . .
C9A N2A Sr1 91.2(7) . .
O1A C7A H7AA 109.5 . .
O1A C7A H7AB 109.5 . .
H7AA C7A H7AB 109.5 . .
O1A C7A H7AC 109.5 . .
H7AA C7A H7AC 109.5 . .
H7AB C7A H7AC 109.5 . .
O1A C8A C9A 108.4(12) . .
O1A C8A Sr1 38.2(6) . .
C9A C8A Sr1 71.2(8) . .
O1A C8A H8AA 110.0 . .
C9A C8A H8AA 110.0 . .
Sr1 C8A H8AA 132.2 . .
O1A C8A H8AB 110.0 . .
C9A C8A H8AB 110.0 . .
Sr1 C8A H8AB 115.9 . .
H8AA C8A H8AB 108.4 . .
C8A C9A N2A 110.4(11) . .
C8A C9A Sr1 83.1(8) . .
N2A C9A Sr1 61.1(6) . .
C8A C9A H9AA 109.6 . .
N2A C9A H9AA 109.6 . .
Sr1 C9A H9AA 69.3 . .
C8A C9A H9AB 109.6 . .
N2A C9A H9AB 109.6 . .
Sr1 C9A H9AB 166.8 . .
H9AA C9A H9AB 108.1 . .
N2A C10A H10D 109.5 . .
N2A C10A H10E 109.5 . .
H10D C10A H10E 109.5 . .
N2A C10A H10F 109.5 . .
H10D C10A H10F 109.5 . .
H10E C10A H10F 109.5 . .
N2A C11A H11D 109.5 . .
N2A C11A H11E 109.5 . .
H11D C11A H11E 109.5 . .
N2A C11A H11F 109.5 . .
H11D C11A H11F 109.5 . .
H11E C11A H11F 109.5 . .

loop_
_geom_bond_atom_site_label_1
_geom_bond_atom_site_label_2
_geom_bond_distance
_geom_bond_site_symmetry_2
Sr1 N1 2.4444(19) 2_655
Sr1 N1 2.4444(19) .
Sr1 O1A 2.460(10) 2_655
Sr1 O1A 2.460(10) .
Sr1 O1 2.531(11) .
Sr1 O1 2.531(11) 2_655
Sr1 N2 2.637(13) .
Sr1 N2 2.637(13) 2_655
Sr1 N2A 2.854(12) .
Sr1 N2A 2.855(12) 2_655
Sr1 C3 3.201(3) 2_655
Sr1 C9A 3.261(14) 2_655
Si1 N1 1.686(2) .
Si1 C1 1.881(3) .
Si1 C2 1.882(3) .
Si1 C3 1.896(3) .
Si2 N1 1.684(2) .
Si2 C5 1.876(3) .
Si2 C4 1.878(3) .
Si2 C6 1.889(3) .
C1 H1A 0.9800 .
C1 H1B 0.9800 .
C1 H1C 0.9800 .
C2 H2A 0.9800 .
C2 H2B 0.9800 .
C2 H2C 0.9800 .
C3 H3A 0.9800 .
C3 H3B 0.9800 .
C3 H3C 0.9800 .
C4 H4A 0.9800 .
C4 H4B 0.9800 .
C4 H4C 0.9800 .
C5 H5A 0.9800 .
C5 H5B 0.9800 .
C5 H5C 0.9800 .
C6 H6A 0.9800 .
C6 H6B 0.9800 .
C6 H6C 0.9800 .
O1 C7 1.4872(10) .
O1 C8 1.5097(10) .
N2 C11 1.5193(10) .
N2 C10 1.5198(10) .
N2 C9 1.5201(10) .
C7 H7A 0.9800 .
C7 H7B 0.9800 .
C7 H7C 0.9800 .
C8 C9 1.5001(10) .
C8 H8A 0.9900 .
C8 H8B 0.9900 .
C9 H9A 0.9900 .
C9 H9B 0.9900 .
C10 H10A 0.9800 .
C10 H10B 0.9800 .
C10 H10C 0.9800 .
C11 H11A 0.9800 .
C11 H11B 0.9800 .
C11 H11C 0.9800 .
O1A C8A 1.430(16) .
O1A C7A 1.4873(10) .
N2A C10A 1.394(17) .
N2A C11A 1.5193(10) .
N2A C9A 1.5199(10) .
C7A H7AA 0.9800 .
C7A H7AB 0.9800 .
C7A H7AC 0.9800 .
C8A C9A 1.493(14) .
C8A H8AA 0.9900 .
C8A H8AB 0.9900 .
C9A H9AA 0.9900 .
C9A H9AB 0.9900 .
C10A H10D 0.9800 .
C10A H10E 0.9800 .
C10A H10F 0.9800 .
C11A H11D 0.9800 .
C11A H11E 0.9800 .
C11A H11F 0.9800 .
